data_2211788
loop_
_publ_author_name
'Rashid, Naghmana'
'Hasan, Mashooda'
'Tahir, Muhammad K.'
'Yusof, Nurdiyana M.'
'Yamin, Bohari M.'

_publ_section_title
;
 1-(4-Methylphenylsulfonyl)-5-nitro-1<i>H</i>-benzimidazole
;
_journal_coeditor_code CV2162
_journal_issue 1
_journal_name_full 'Acta Crystallographica Section E'
_journal_page_first o323
_journal_page_last o324
_journal_paper_doi 10.1107/S1600536806053542
_journal_volume 63
_journal_year 2007
_chemical_formula_iupac 'C14 H11 N3 O4 S'
_chemical_formula_moiety 'C14 H11 N3 O4 S'
_chemical_formula_sum 'C14 H11 N3 O4 S'
_chemical_formula_weight 317.32
_chemical_melting_point 446
_chemical_name_systematic
;
1-(4-Methylphenylsulfonyl)-5-nitro-1H-benzimidazole
;
_space_group_IT_number 14
_symmetry_cell_setting monoclinic
_symmetry_space_group_name_Hall '-P 2yn'
_symmetry_space_group_name_H-M 'P 1 21/n 1'
_atom_sites_solution_hydrogens geom
_atom_sites_solution_primary direct
_atom_sites_solution_secondary difmap
_audit_creation_method SHELXL-97
_cell_angle_alpha 90.00
_cell_angle_beta 104.577(4)
_cell_angle_gamma 90.00
_cell_formula_units_Z 4
_cell_length_a 10.630(3)
_cell_length_b 9.950(3)
_cell_length_c 13.662(4)
_cell_measurement_reflns_used 3394
_cell_measurement_temperature 298(2)
_cell_measurement_theta_max 25.0
_cell_measurement_theta_min 2.5
_cell_volume 1398.5(7)
_computing_cell_refinement 'SAINT (Bruker, 2000)'
_computing_data_collection 'SMART (Bruker, 2000)'
_computing_data_reduction SAINT
_computing_molecular_graphics 'SHELXTL (Sheldrick, 1997b)'
_computing_publication_material
;
SHELXTL, PARST (Nardelli, 1995) and PLATON (Spek, 2003)
;
_computing_structure_refinement 'SHELXL97 (Sheldrick, 1997a)'
_computing_structure_solution 'SHELXS97 (Sheldrick, 1997a)'
_diffrn_ambient_temperature 298(2)
_diffrn_detector_area_resol_mean 83.66
_diffrn_measured_fraction_theta_full 0.99
_diffrn_measured_fraction_theta_max 0.99
_diffrn_measurement_device_type
;
Bruker SMART APEX CCD area-detector
;
_diffrn_measurement_method \w
_diffrn_radiation_monochromator graphite
_diffrn_radiation_source 'fine-focus sealed tube'
_diffrn_radiation_type MoK\a
_diffrn_radiation_wavelength 0.71073
_diffrn_reflns_av_R_equivalents 0.0287
_diffrn_reflns_av_sigmaI/netI 0.0310
_diffrn_reflns_limit_h_max 12
_diffrn_reflns_limit_h_min -7
_diffrn_reflns_limit_k_max 11
_diffrn_reflns_limit_k_min -11
_diffrn_reflns_limit_l_max 16
_diffrn_reflns_limit_l_min -16
_diffrn_reflns_number 6561
_diffrn_reflns_theta_full 25.0
_diffrn_reflns_theta_max 25.0
_diffrn_reflns_theta_min 2.5
_diffrn_standards_decay_% 0
_diffrn_standards_interval_count 0
_diffrn_standards_number 0
_exptl_absorpt_coefficient_mu 0.254
_exptl_absorpt_correction_T_max 0.953
_exptl_absorpt_correction_T_min 0.929
_exptl_absorpt_correction_type multi-scan
_exptl_absorpt_process_details '(SADABS; Bruker, 2000)'
_exptl_crystal_colour colourless
_exptl_crystal_density_diffrn 1.507
_exptl_crystal_density_method 'not measured'
_exptl_crystal_description block
_exptl_crystal_F_000 656
_exptl_crystal_size_max 0.29
_exptl_crystal_size_mid 0.24
_exptl_crystal_size_min 0.19
_refine_diff_density_max 0.19
_refine_diff_density_min -0.32
_refine_ls_extinction_coef 0.0012(6)
_refine_ls_extinction_expression Fc^*^=kFc[1+0.001xFc^2^\l^3^/sin(2\q)]^-1/4^
_refine_ls_extinction_method SHELXL97
_refine_ls_goodness_of_fit_ref 1.09
_refine_ls_hydrogen_treatment constr
_refine_ls_matrix_type full
_refine_ls_number_parameters 201
_refine_ls_number_reflns 2453
_refine_ls_number_restraints 0
_refine_ls_restrained_S_all 1.09
_refine_ls_R_factor_all 0.076
_refine_ls_R_factor_gt 0.059
_refine_ls_shift/su_max 0.000
_refine_ls_shift/su_mean 0.000
_refine_ls_structure_factor_coef Fsqd
_refine_ls_weighting_details 'calc w=1/[\s^2^(Fo^2^)+(0.0583P)^2^+1.2495P] where P=(Fo^2^+2Fc^2^)/3'
_refine_ls_weighting_scheme calc
_refine_ls_wR_factor_gt 0.143
_refine_ls_wR_factor_ref 0.158
_reflns_number_gt 1871
_reflns_number_total 2453
_reflns_threshold_expression I>2\s(I)
_cod_data_source_file cv2162.cif
_cod_data_source_block I
_cod_depositor_comments
;
The following automatic conversions were performed:
'_symmetry_cell_setting' value 'Monoclinic' changed to 'monoclinic'
according to '/home/saulius/struct/CIF-dictionaries/cif_core.dic'
dictionary named 'cif_core.dic' version 2.4.1 from 2010-06-29.

Automatic conversion script
Id: cif_fix_enum 1527 2010-12-29 10:47:43Z saulius 

The following automatic conversions were performed:

'_symmetry_cell_setting' value 'Monoclinic' changed to 'monoclinic'
according to /home/saulius/struct/CIF-dictionaries/cif_core.dic
dictionary named 'cif_core.dic' version 2.4.1 from 2010-06-29.

Automatic conversion script
Id: cif_fix_values 1715 2011-07-08 13:25:40Z adriana 
;
_cod_original_sg_symbol_H-M 'P 21/n'
_cod_database_code 2211788
_cod_database_fobs_code 2211788

loop_
_symmetry_equiv_pos_as_xyz
'x, y, z'
'-x+1/2, y+1/2, -z+1/2'
'-x, -y, -z'
'x-1/2, -y-1/2, z-1/2'

loop_
_atom_site_type_symbol
_atom_site_label
_atom_site_fract_x
_atom_site_fract_y
_atom_site_fract_z
_atom_site_U_iso_or_equiv
_atom_site_adp_type
_atom_site_calc_flag
_atom_site_refinement_flags
_atom_site_occupancy
S S1 0.34069(9) 0.17986(10) 0.14269(7) 0.0594(3) Uani d . 1
O O1 0.6110(4) -0.5076(3) 0.1383(4) 0.1256(15) Uani d . 1
O O2 0.7927(3) -0.4150(3) 0.1349(2) 0.0834(9) Uani d . 1
O O3 0.3426(3) 0.3106(3) 0.1007(2) 0.0762(8) Uani d . 1
O O4 0.2374(2) 0.0882(3) 0.1042(2) 0.0736(8) Uani d . 1
N N1 0.6870(3) 0.0856(3) 0.1290(2) 0.0602(8) Uani d . 1
N N2 0.4745(3) 0.1035(3) 0.1265(2) 0.0497(7) Uani d . 1
N N3 0.6780(4) -0.4096(3) 0.1354(3) 0.0722(9) Uani d . 1
C C1 0.5021(3) -0.0351(3) 0.1308(2) 0.0472(7) Uani d . 1
C C2 0.4270(3) -0.1482(3) 0.1317(3) 0.0568(9) Uani d . 1
H H2A 0.3395 -0.1419 0.1311 0.068 Uiso calc R 1
C C3 0.4874(4) -0.2705(4) 0.1334(3) 0.0602(9) Uani d . 1
H H3 0.4404 -0.3494 0.1329 0.072 Uiso calc R 1
C C4 0.6181(4) -0.2762(3) 0.1358(2) 0.0537(8) Uani d . 1
C C5 0.6935(3) -0.1658(3) 0.1334(2) 0.0521(8) Uani d . 1
H H5 0.7806 -0.1730 0.1329 0.063 Uiso calc R 1
C C6 0.6327(3) -0.0421(3) 0.1316(2) 0.0476(7) Uani d . 1
C C7 0.5917(4) 0.1677(4) 0.1265(3) 0.0588(9) Uani d . 1
H H7A 0.6003 0.2606 0.1249 0.071 Uiso calc R 1
C C8 0.3688(3) 0.1923(3) 0.2734(3) 0.0517(8) Uani d . 1
C C9 0.4334(3) 0.3033(3) 0.3227(3) 0.0565(9) Uani d . 1
H H9 0.4586 0.3724 0.2860 0.068 Uiso calc R 1
C C10 0.4601(3) 0.3108(4) 0.4264(3) 0.0590(9) Uani d . 1
H H10 0.5047 0.3850 0.4595 0.071 Uiso calc R 1
C C11 0.4215(3) 0.2092(4) 0.4828(3) 0.0566(9) Uani d . 1
C C12 0.3558(3) 0.0998(4) 0.4318(3) 0.0611(9) Uani d . 1
H H12 0.3293 0.0313 0.4684 0.073 Uiso calc R 1
C C13 0.3288(3) 0.0900(4) 0.3279(3) 0.0610(9) Uani d . 1
H H13 0.2843 0.0158 0.2947 0.073 Uiso calc R 1
C C14 0.4501(4) 0.2193(5) 0.5957(3) 0.0752(12) Uani d . 1
H H14A 0.4023 0.2932 0.6138 0.113 Uiso calc R 1
H H14B 0.5415 0.2340 0.6230 0.113 Uiso calc R 1
H H14C 0.4248 0.1374 0.6226 0.113 Uiso calc R 1

loop_
_atom_site_aniso_label
_atom_site_aniso_U_11
_atom_site_aniso_U_22
_atom_site_aniso_U_33
_atom_site_aniso_U_12
_atom_site_aniso_U_13
_atom_site_aniso_U_23
S1 0.0607(6) 0.0566(6) 0.0564(5) 0.0152(4) 0.0064(4) -0.0031(4)
O1 0.116(3) 0.0402(17) 0.207(4) -0.0010(18) 0.017(3) -0.003(2)
O2 0.092(2) 0.074(2) 0.087(2) 0.0326(17) 0.0283(17) 0.0040(15)
O3 0.105(2) 0.0538(15) 0.0653(16) 0.0292(14) 0.0129(15) 0.0121(12)
O4 0.0575(15) 0.0785(18) 0.0754(17) 0.0056(13) -0.0011(12) -0.0188(14)
N1 0.0621(18) 0.0472(17) 0.074(2) -0.0057(14) 0.0231(15) 0.0000(14)
N2 0.0524(16) 0.0413(15) 0.0555(16) 0.0051(12) 0.0138(12) -0.0014(12)
N3 0.090(3) 0.0476(19) 0.074(2) 0.0089(18) 0.0123(19) -0.0021(15)
C1 0.0525(18) 0.0432(17) 0.0442(17) 0.0011(14) 0.0089(14) -0.0001(13)
C2 0.053(2) 0.051(2) 0.068(2) -0.0048(16) 0.0169(16) -0.0040(16)
C3 0.068(2) 0.0421(19) 0.070(2) -0.0094(16) 0.0157(18) -0.0020(16)
C4 0.065(2) 0.0437(18) 0.0502(19) 0.0041(16) 0.0113(16) 0.0014(14)
C5 0.0508(19) 0.051(2) 0.0540(19) 0.0034(15) 0.0120(15) 0.0013(15)
C6 0.0511(18) 0.0437(18) 0.0485(17) -0.0022(14) 0.0135(14) 0.0000(14)
C7 0.074(2) 0.0419(19) 0.062(2) -0.0082(17) 0.0200(18) 0.0003(15)
C8 0.0492(18) 0.0480(19) 0.0566(19) 0.0080(15) 0.0108(15) -0.0048(15)
C9 0.059(2) 0.049(2) 0.064(2) 0.0002(16) 0.0187(17) -0.0032(16)
C10 0.057(2) 0.054(2) 0.064(2) -0.0021(16) 0.0114(17) -0.0099(17)
C11 0.0503(19) 0.061(2) 0.061(2) 0.0111(16) 0.0188(16) -0.0022(17)
C12 0.061(2) 0.057(2) 0.067(2) -0.0003(17) 0.0207(18) 0.0035(17)
C13 0.059(2) 0.053(2) 0.071(2) -0.0041(17) 0.0171(18) -0.0085(17)
C14 0.069(3) 0.095(3) 0.065(2) 0.003(2) 0.023(2) -0.008(2)

loop_
_atom_type_symbol
_atom_type_description
_atom_type_scat_dispersion_real
_atom_type_scat_dispersion_imag
_atom_type_scat_source
C C 0.0033 0.0016 'International Tables Vol C Tables 4.2.6.8 and 6.1.1.4'
H H 0.0000 0.0000 'International Tables Vol C Tables 4.2.6.8 and 6.1.1.4'
N N 0.0061 0.0033 'International Tables Vol C Tables 4.2.6.8 and 6.1.1.4'
O O 0.0106 0.0060 'International Tables Vol C Tables 4.2.6.8 and 6.1.1.4'
S S 0.1246 0.1234 'International Tables Vol C Tables 4.2.6.8 and 6.1.1.4'

loop_
_geom_angle_atom_site_label_1
_geom_angle_atom_site_label_2
_geom_angle_atom_site_label_3
_geom_angle
O4 S1 O3 121.63(18)
O4 S1 N2 105.22(15)
O3 S1 N2 105.19(16)
O4 S1 C8 110.05(17)
O3 S1 C8 109.42(16)
N2 S1 C8 103.62(14)
C7 N1 C6 104.4(3)
C7 N2 C1 105.7(3)
C7 N2 S1 125.3(2)
C1 N2 S1 127.8(2)
O1 N3 O2 124.0(4)
O1 N3 C4 117.8(4)
O2 N3 C4 118.2(3)
C2 C1 C6 122.5(3)
C2 C1 N2 133.2(3)
C6 C1 N2 104.3(3)
C3 C2 C1 117.0(3)
C3 C2 H2A 121.5
C1 C2 H2A 121.5
C2 C3 C4 120.0(3)
C2 C3 H3 120.0
C4 C3 H3 120.0
C5 C4 C3 124.0(3)
C5 C4 N3 117.9(3)
C3 C4 N3 118.0(3)
C4 C5 C6 116.1(3)
C4 C5 H5 122.0
C6 C5 H5 122.0
C1 C6 C5 120.4(3)
C1 C6 N1 111.8(3)
C5 C6 N1 127.7(3)
N1 C7 N2 113.7(3)
N1 C7 H7A 123.1
N2 C7 H7A 123.1
C9 C8 C13 120.3(3)
C9 C8 S1 119.6(3)
C13 C8 S1 120.1(3)
C10 C9 C8 119.6(3)
C10 C9 H9 120.2
C8 C9 H9 120.2
C9 C10 C11 121.1(3)
C9 C10 H10 119.5
C11 C10 H10 119.5
C12 C11 C10 118.3(3)
C12 C11 C14 121.2(4)
C10 C11 C14 120.5(3)
C13 C12 C11 121.5(3)
C13 C12 H12 119.2
C11 C12 H12 119.2
C12 C13 C8 119.1(3)
C12 C13 H13 120.4
C8 C13 H13 120.4
C11 C14 H14A 109.5
C11 C14 H14B 109.5
H14A C14 H14B 109.5
C11 C14 H14C 109.5
H14A C14 H14C 109.5
H14B C14 H14C 109.5

loop_
_geom_bond_atom_site_label_1
_geom_bond_atom_site_label_2
_geom_bond_distance
S1 O4 1.423(3)
S1 O3 1.424(3)
S1 N2 1.676(3)
S1 C8 1.739(3)
O1 N3 1.213(5)
O2 N3 1.222(4)
N1 C7 1.295(5)
N1 C6 1.400(4)
N2 C7 1.399(4)
N2 C1 1.408(4)
N3 C4 1.473(5)
C1 C2 1.382(5)
C1 C6 1.387(4)
C2 C3 1.372(5)
C2 H2A 0.9300
C3 C4 1.383(5)
C3 H3 0.9300
C4 C5 1.365(5)
C5 C6 1.388(4)
C5 H5 0.9300
C7 H7A 0.9300
C8 C9 1.382(5)
C8 C13 1.391(5)
C9 C10 1.375(5)
C9 H9 0.9300
C10 C11 1.394(5)
C10 H10 0.9300
C11 C12 1.383(5)
C11 C14 1.499(5)
C12 C13 1.379(5)
C12 H12 0.9300
C13 H13 0.9300
C14 H14A 0.9600
C14 H14B 0.9600
C14 H14C 0.9600

loop_
_geom_hbond_atom_site_label_D
_geom_hbond_atom_site_label_H
_geom_hbond_atom_site_label_A
_geom_hbond_site_symmetry_A
_geom_hbond_distance_DH
_geom_hbond_distance_HA
_geom_hbond_distance_DA
_geom_hbond_angle_DHA
_geom_hbond_publ_flag
C2 H2A O4 . 0.93 2.52 3.059(4) 117 no
C9 H9 O3 . 0.93 2.60 2.943(5) 103 no
C7 H7A O1 1_565 0.93 2.31 3.239(5) 173 yes
C2 H2A Cg3 2_545 0.93 2.92 3.708(4) 144 no

loop_
_geom_torsion_atom_site_label_1
_geom_torsion_atom_site_label_2
_geom_torsion_atom_site_label_3
_geom_torsion_atom_site_label_4
_geom_torsion
O4 S1 N2 C7 161.1(3)
O3 S1 N2 C7 31.5(3)
C8 S1 N2 C7 -83.3(3)
O4 S1 N2 C1 -32.9(3)
O3 S1 N2 C1 -162.4(3)
C8 S1 N2 C1 82.7(3)
C7 N2 C1 C2 -179.1(4)
S1 N2 C1 C2 12.7(5)
C7 N2 C1 C6 -0.8(3)
S1 N2 C1 C6 -169.0(2)
C6 C1 C2 C3 0.0(5)
N2 C1 C2 C3 178.1(3)
C1 C2 C3 C4 1.0(5)
C2 C3 C4 C5 -2.1(6)
C2 C3 C4 N3 -178.7(3)
O1 N3 C4 C5 179.5(4)
O2 N3 C4 C5 1.4(5)
O1 N3 C4 C3 -3.7(5)
O2 N3 C4 C3 178.2(3)
C3 C4 C5 C6 2.1(5)
N3 C4 C5 C6 178.7(3)
C2 C1 C6 C5 0.0(5)
N2 C1 C6 C5 -178.6(3)
C2 C1 C6 N1 179.1(3)
N2 C1 C6 N1 0.6(4)
C4 C5 C6 C1 -1.0(5)
C4 C5 C6 N1 -180.0(3)
C7 N1 C6 C1 -0.1(4)
C7 N1 C6 C5 179.0(3)
C6 N1 C7 N2 -0.4(4)
C1 N2 C7 N1 0.8(4)
S1 N2 C7 N1 169.4(2)
O4 S1 C8 C9 -159.5(3)
O3 S1 C8 C9 -23.4(3)
N2 S1 C8 C9 88.4(3)
O4 S1 C8 C13 21.7(3)
O3 S1 C8 C13 157.9(3)
N2 S1 C8 C13 -90.4(3)
C13 C8 C9 C10 1.2(5)
S1 C8 C9 C10 -177.5(3)
C8 C9 C10 C11 -0.9(5)
C9 C10 C11 C12 0.2(5)
C9 C10 C11 C14 -179.4(3)
C10 C11 C12 C13 0.2(5)
C14 C11 C12 C13 179.8(3)
C11 C12 C13 C8 0.1(5)
C9 C8 C13 C12 -0.8(5)
S1 C8 C13 C12 177.9(3)

loop_
_cod_related_entry_id
_cod_related_entry_database
_cod_related_entry_code
1 ChemSpider 13355008
